data_4024417
loop_
_publ_author_name
'Zhi-Bin Zhu'
'Min Shi'

_publ_section_title
;
Acid-Catalyzed Cascade Ring-Opening and Addition Reactions of
Arylvinylcyclopropenes with \a,\b-Unsaturated Substrates, Scope and
Limitations
;
_journal_name_full 'Journal of Organic Chemistry'
_journal_page_first 2481
_journal_page_last 2485
_journal_paper_doi 10.1021/jo802786r
_journal_volume 74
_journal_year 2009
_chemical_formula_sum 'C33 H32 O5'
_chemical_formula_weight 508.59
_chemical_name_systematic
; 
 ? 
;
_space_group_IT_number 14
_symmetry_cell_setting monoclinic
_symmetry_space_group_name_Hall '-P 2ybc'
_symmetry_space_group_name_H-M 'P 1 21/c 1'
_atom_sites_solution_hydrogens geom
_atom_sites_solution_primary direct
_atom_sites_solution_secondary difmap
_audit_creation_method SHELXL-97
_cell_angle_alpha 90.00
_cell_angle_beta 106.622(2)
_cell_angle_gamma 90.00
_cell_formula_units_Z 4
_cell_length_a 16.4843(15)
_cell_length_b 9.9238(9)
_cell_length_c 16.6985(16)
_cell_measurement_reflns_used 2896
_cell_measurement_temperature 293(2)
_cell_measurement_theta_max 45.578
_cell_measurement_theta_min 4.830
_cell_volume 2617.5(4)
_computing_cell_refinement 'Bruker SMART'
_computing_data_collection 'Bruker SMART'
_computing_data_reduction 'Bruker SHELXTL'
_computing_molecular_graphics 'Bruker SHELXTL'
_computing_publication_material 'Bruker SHELXTL'
_computing_structure_refinement 'SHELXL-97 (Sheldrick, 1997)'
_computing_structure_solution 'SHELXS-97 (Sheldrick, 1990)'
_diffrn_ambient_temperature 293(2)
_diffrn_measured_fraction_theta_full 0.998
_diffrn_measured_fraction_theta_max 0.998
_diffrn_measurement_device_type 'CCD area detector'
_diffrn_measurement_method 'phi and omega scans'
_diffrn_radiation_monochromator graphite
_diffrn_radiation_source 'fine-focus sealed tube'
_diffrn_radiation_type MoK\a
_diffrn_radiation_wavelength 0.71073
_diffrn_reflns_av_R_equivalents 0.0575
_diffrn_reflns_av_sigmaI/netI 0.0558
_diffrn_reflns_limit_h_max 19
_diffrn_reflns_limit_h_min -16
_diffrn_reflns_limit_k_max 12
_diffrn_reflns_limit_k_min -11
_diffrn_reflns_limit_l_max 18
_diffrn_reflns_limit_l_min -20
_diffrn_reflns_number 13435
_diffrn_reflns_theta_full 25.50
_diffrn_reflns_theta_max 25.50
_diffrn_reflns_theta_min 2.42
_exptl_absorpt_coefficient_mu 0.086
_exptl_absorpt_correction_T_max 1.0000
_exptl_absorpt_correction_T_min 0.7915
_exptl_absorpt_correction_type empirical
_exptl_absorpt_process_details sadabs
_exptl_crystal_colour colorless
_exptl_crystal_density_diffrn 1.291
_exptl_crystal_density_method 'not measured'
_exptl_crystal_description prismatic
_exptl_crystal_F_000 1080
_exptl_crystal_size_max 0.457
_exptl_crystal_size_mid 0.411
_exptl_crystal_size_min 0.347
_refine_diff_density_max 0.947
_refine_diff_density_min -0.570
_refine_diff_density_rms 0.073
_refine_ls_extinction_method none
_refine_ls_goodness_of_fit_ref 1.047
_refine_ls_hydrogen_treatment constr
_refine_ls_matrix_type full
_refine_ls_number_parameters 334
_refine_ls_number_reflns 4861
_refine_ls_number_restraints 6
_refine_ls_restrained_S_all 1.123
_refine_ls_R_factor_all 0.1171
_refine_ls_R_factor_gt 0.0900
_refine_ls_shift/su_max 0.049
_refine_ls_shift/su_mean 0.006
_refine_ls_structure_factor_coef Fsqd
_refine_ls_weighting_details 'calc w=1/[\s^2^(Fo^2^)+(0.1726P)^2^+1.0681P] where P=(Fo^2^+2Fc^2^)/3'
_refine_ls_weighting_scheme calc
_refine_ls_wR_factor_gt 0.2676
_refine_ls_wR_factor_ref 0.2900
_reflns_number_gt 3323
_reflns_number_total 4861
_reflns_threshold_expression >2sigma(I)
_cod_data_source_file jo802786r_si_001.cif
_cod_data_source_block cd2885
_cod_depositor_comments
;
The following automatic conversions were performed:
'_symmetry_cell_setting' value 'Monoclinic' changed to 'monoclinic'
according to '/home/saulius/struct/CIF-dictionaries/cif_core.dic'
dictionary named 'cif_core.dic' version 2.4.1 from 2010-06-29.

Automatic conversion script
Id: cif_fix_enum 1527 2010-12-29 10:47:43Z saulius 
;
_cod_original_sg_symbol_H-M P2(1)/c
_cod_database_code 4024417

loop_
_symmetry_equiv_pos_as_xyz
'x, y, z'
'-x, y+1/2, -z+1/2'
'-x, -y, -z'
'x, -y-1/2, z-1/2'

loop_
_atom_site_label
_atom_site_type_symbol
_atom_site_fract_x
_atom_site_fract_y
_atom_site_fract_z
_atom_site_U_iso_or_equiv
_atom_site_adp_type
_atom_site_occupancy
_atom_site_symmetry_multiplicity
_atom_site_calc_flag
_atom_site_refinement_flags
_atom_site_disorder_assembly
_atom_site_disorder_group
O1 O -0.00274(18) -0.0817(3) 0.2787(2) 0.0605(8) Uani 1 1 d . . .
O2 O 0.0997(2) -0.0399(3) 0.3952(2) 0.0741(9) Uani 1 1 d . . .
O3 O -0.08843(19) -0.0781(3) 0.1478(2) 0.0791(10) Uani 1 1 d . . .
O4 O 0.7187(10) 0.1084(16) 0.4680(11) 0.188(9) Uiso 1 1 d D . .
O5 O 0.6431(3) 0.1939(6) 0.4877(4) 0.118(2) Uani 1 1 d D . .
C1 C 0.0689(3) -0.0140(4) 0.3241(3) 0.0533(10) Uani 1 1 d . . .
C2 C 0.0949(2) 0.0849(4) 0.2680(2) 0.0450(9) Uani 1 1 d . . .
H2 H 0.1118 0.1704 0.2975 0.054 Uiso 1 1 calc R . .
C3 C 0.0139(2) 0.1040(4) 0.1974(2) 0.0465(9) Uani 1 1 d . . .
H3 H -0.0182 0.1751 0.2154 0.056 Uiso 1 1 calc R . .
C4 C -0.0327(2) -0.0250(4) 0.1994(3) 0.0566(11) Uani 1 1 d . . .
C5 C 0.0232(2) 0.1481(4) 0.1134(2) 0.0535(10) Uani 1 1 d . . .
H5A H -0.0035 0.0810 0.0720 0.064 Uiso 1 1 calc R . .
H5B H -0.0074 0.2319 0.0977 0.064 Uiso 1 1 calc R . .
C6 C 0.1125(2) 0.1683(4) 0.1101(2) 0.0461(9) Uani 1 1 d . . .
C7 C 0.1794(2) 0.1141(4) 0.1667(2) 0.0416(8) Uani 1 1 d . . .
C8 C 0.1686(2) 0.0282(4) 0.2378(2) 0.0414(8) Uani 1 1 d . . .
H8 H 0.2204 0.0387 0.2842 0.050 Uiso 1 1 calc R . .
C9 C 0.2654(2) 0.1195(4) 0.1561(2) 0.0445(9) Uani 1 1 d . . .
H9 H 0.2685 0.1047 0.1021 0.053 Uiso 1 1 calc R . .
C10 C 0.3396(2) 0.1428(4) 0.2137(2) 0.0404(8) Uani 1 1 d . . .
C11 C 0.1208(3) 0.2518(5) 0.0384(3) 0.0642(12) Uani 1 1 d . . .
H11A H 0.1783 0.2818 0.0491 0.096 Uiso 1 1 calc R . .
H11B H 0.0841 0.3286 0.0317 0.096 Uiso 1 1 calc R . .
H11C H 0.1055 0.1988 -0.0118 0.096 Uiso 1 1 calc R . .
C12 C 0.1606(2) -0.1215(4) 0.2155(2) 0.0420(8) Uani 1 1 d . . .
C13 C 0.2004(2) -0.2151(4) 0.2752(3) 0.0538(10) Uani 1 1 d . . .
H13 H 0.2314 -0.1859 0.3280 0.065 Uiso 1 1 calc R . .
C14 C 0.1947(3) -0.3512(4) 0.2576(3) 0.0653(12) Uani 1 1 d . . .
H14 H 0.2218 -0.4123 0.2988 0.078 Uiso 1 1 calc R . .
C15 C 0.1507(3) -0.3968(5) 0.1819(3) 0.0649(12) Uani 1 1 d . . .
H15 H 0.1470 -0.4889 0.1710 0.078 Uiso 1 1 calc R . .
C16 C 0.1106(3) -0.3051(5) 0.1196(3) 0.0694(13) Uani 1 1 d . . .
H16 H 0.0805 -0.3351 0.0667 0.083 Uiso 1 1 calc R . .
C17 C 0.1163(3) -0.1703(4) 0.1379(3) 0.0568(10) Uani 1 1 d . . .
H17 H 0.0894 -0.1094 0.0965 0.068 Uiso 1 1 calc R . .
C18 C 0.3472(2) 0.1834(4) 0.3010(2) 0.0405(8) Uani 1 1 d . . .
C19 C 0.4088(2) 0.1259(4) 0.3664(2) 0.0516(10) Uani 1 1 d . . .
H19 H 0.4468 0.0645 0.3553 0.062 Uiso 1 1 calc R . .
C20 C 0.4144(3) 0.1593(5) 0.4485(2) 0.0654(12) Uani 1 1 d . . .
H20 H 0.4562 0.1201 0.4919 0.078 Uiso 1 1 calc R . .
C21 C 0.3592(3) 0.2490(5) 0.4661(3) 0.0660(12) Uani 1 1 d . . .
H21 H 0.3624 0.2690 0.5213 0.079 Uiso 1 1 calc R . .
C22 C 0.2988(3) 0.3100(4) 0.4018(3) 0.0592(11) Uani 1 1 d . . .
H22 H 0.2620 0.3729 0.4135 0.071 Uiso 1 1 calc R . .
C23 C 0.2931(2) 0.2774(4) 0.3195(2) 0.0473(9) Uani 1 1 d . . .
H23 H 0.2524 0.3192 0.2763 0.057 Uiso 1 1 calc R . .
C24 C 0.4190(2) 0.1293(4) 0.1895(2) 0.0442(9) Uani 1 1 d . . .
C25 C 0.4813(3) 0.2287(5) 0.2106(3) 0.0631(12) Uani 1 1 d . . .
H25 H 0.4745 0.3017 0.2429 0.076 Uiso 1 1 calc R . .
C26 C 0.5527(3) 0.2197(6) 0.1839(3) 0.0807(15) Uani 1 1 d . . .
H26 H 0.5933 0.2875 0.1977 0.097 Uiso 1 1 calc R . .
C27 C 0.5647(3) 0.1122(7) 0.1372(3) 0.0811(16) Uani 1 1 d . . .
H27 H 0.6127 0.1077 0.1186 0.097 Uiso 1 1 calc R . .
C28 C 0.5058(4) 0.0115(6) 0.1180(3) 0.0801(16) Uani 1 1 d . . .
H28 H 0.5148 -0.0634 0.0881 0.096 Uiso 1 1 calc R . .
C29 C 0.4319(3) 0.0207(5) 0.1431(3) 0.0586(11) Uani 1 1 d . . .
H29 H 0.3913 -0.0469 0.1284 0.070 Uiso 1 1 calc R . .
C33 C 0.7068(8) 0.2472(11) 0.4879(5) 0.167(5) Uani 1 1 d D . .
C34 C 0.7661(5) 0.3342(8) 0.5157(3) 0.102(2) Uani 1 1 d D . .
C35 C 0.6487(7) 0.1195(11) 0.3852(7) 0.170(4) Uiso 1 1 d D . .
C36 C 0.6563(3) -0.0009(4) 0.3732(2) 0.0526(10) Uani 1 1 d D . .

loop_
_atom_site_aniso_label
_atom_site_aniso_U_11
_atom_site_aniso_U_22
_atom_site_aniso_U_33
_atom_site_aniso_U_23
_atom_site_aniso_U_13
_atom_site_aniso_U_12
O1 0.0619(18) 0.0442(16) 0.082(2) -0.0012(14) 0.0305(15) -0.0072(13)
O2 0.090(2) 0.080(2) 0.059(2) 0.0105(16) 0.0328(17) -0.0040(18)
O3 0.0564(19) 0.072(2) 0.105(3) -0.0237(19) 0.0159(18) -0.0172(16)
O5 0.103(4) 0.123(4) 0.149(5) 0.000(3) 0.072(3) 0.019(3)
C1 0.057(2) 0.048(2) 0.063(3) -0.0029(19) 0.029(2) 0.0014(18)
C2 0.052(2) 0.042(2) 0.0438(19) -0.0066(15) 0.0172(16) -0.0061(16)
C3 0.042(2) 0.040(2) 0.059(2) -0.0080(16) 0.0171(17) -0.0005(15)
C4 0.045(2) 0.048(2) 0.079(3) -0.016(2) 0.021(2) -0.0039(18)
C5 0.044(2) 0.056(2) 0.053(2) -0.0058(18) 0.0026(17) 0.0058(17)
C6 0.049(2) 0.045(2) 0.0409(19) -0.0038(15) 0.0076(16) -0.0021(16)
C7 0.0422(19) 0.046(2) 0.0351(17) -0.0030(15) 0.0085(15) -0.0055(15)
C8 0.0346(18) 0.048(2) 0.0380(18) -0.0006(15) 0.0049(14) -0.0042(15)
C9 0.046(2) 0.054(2) 0.0337(17) -0.0006(15) 0.0118(15) -0.0048(16)
C10 0.0411(19) 0.0424(19) 0.0383(18) 0.0003(14) 0.0125(15) -0.0009(15)
C11 0.062(3) 0.075(3) 0.049(2) 0.012(2) 0.0061(19) 0.001(2)
C12 0.0312(17) 0.047(2) 0.048(2) -0.0029(16) 0.0113(15) -0.0001(15)
C13 0.047(2) 0.055(2) 0.057(2) 0.0044(19) 0.0104(18) 0.0025(18)
C14 0.063(3) 0.051(3) 0.083(3) 0.014(2) 0.023(2) 0.014(2)
C15 0.059(3) 0.048(2) 0.093(3) -0.009(2) 0.031(2) 0.004(2)
C16 0.062(3) 0.063(3) 0.075(3) -0.023(2) 0.007(2) 0.006(2)
C17 0.056(2) 0.047(2) 0.059(2) -0.0036(18) 0.0023(19) 0.0066(18)
C18 0.0391(18) 0.045(2) 0.0390(18) -0.0022(15) 0.0136(14) -0.0042(15)
C19 0.048(2) 0.063(3) 0.042(2) -0.0019(17) 0.0088(17) 0.0088(18)
C20 0.068(3) 0.084(3) 0.037(2) 0.002(2) 0.0033(19) 0.002(2)
C21 0.077(3) 0.081(3) 0.044(2) -0.014(2) 0.023(2) -0.003(2)
C22 0.056(2) 0.059(3) 0.065(3) -0.021(2) 0.022(2) -0.0022(19)
C23 0.043(2) 0.045(2) 0.050(2) -0.0045(16) 0.0083(16) 0.0017(16)
C24 0.0419(19) 0.053(2) 0.0375(18) 0.0039(16) 0.0113(15) 0.0049(16)
C25 0.049(2) 0.077(3) 0.066(3) -0.009(2) 0.020(2) -0.010(2)
C26 0.051(3) 0.109(4) 0.088(4) -0.002(3) 0.030(2) -0.011(3)
C27 0.057(3) 0.112(5) 0.086(4) 0.020(3) 0.039(3) 0.015(3)
C28 0.084(4) 0.096(4) 0.070(3) 0.008(3) 0.038(3) 0.038(3)
C29 0.057(2) 0.066(3) 0.056(2) 0.002(2) 0.0211(19) 0.009(2)
C33 0.260(16) 0.148(10) 0.067(5) 0.018(5) 0.006(7) 0.079(10)
C34 0.154(6) 0.111(5) 0.041(3) 0.013(3) 0.030(3) 0.057(5)
C36 0.055(2) 0.064(3) 0.039(2) -0.0024(18) 0.0140(17) -0.0157(19)

loop_
_atom_type_symbol
_atom_type_description
_atom_type_scat_dispersion_real
_atom_type_scat_dispersion_imag
_atom_type_scat_source
C C 0.0033 0.0016 'International Tables Vol C Tables 4.2.6.8 and 6.1.1.4'
H H 0.0000 0.0000 'International Tables Vol C Tables 4.2.6.8 and 6.1.1.4'
O O 0.0106 0.0060 'International Tables Vol C Tables 4.2.6.8 and 6.1.1.4'

loop_
_geom_angle_atom_site_label_1
_geom_angle_atom_site_label_2
_geom_angle_atom_site_label_3
_geom_angle
_geom_angle_site_symmetry_1
_geom_angle_site_symmetry_3
_geom_angle_publ_flag
C1 O1 C4 109.9(3) . . ?
C33 O4 C35 91.3(10) . . ?
O2 C1 O1 120.0(4) . . ?
O2 C1 C2 130.8(4) . . ?
O1 C1 C2 109.1(3) . . ?
C1 C2 C3 102.8(3) . . ?
C1 C2 C8 110.9(3) . . ?
C3 C2 C8 113.0(3) . . ?
C1 C2 H2 110.0 . . ?
C3 C2 H2 110.0 . . ?
C8 C2 H2 110.0 . . ?
C4 C3 C5 117.0(3) . . ?
C4 C3 C2 102.6(3) . . ?
C5 C3 C2 117.0(3) . . ?
C4 C3 H3 106.4 . . ?
C5 C3 H3 106.4 . . ?
C2 C3 H3 106.4 . . ?
O3 C4 O1 120.0(4) . . ?
O3 C4 C3 131.1(5) . . ?
O1 C4 C3 108.8(3) . . ?
C6 C5 C3 115.5(3) . . ?
C6 C5 H5A 108.4 . . ?
C3 C5 H5A 108.4 . . ?
C6 C5 H5B 108.4 . . ?
C3 C5 H5B 108.4 . . ?
H5A C5 H5B 107.5 . . ?
C7 C6 C11 122.8(4) . . ?
C7 C6 C5 122.4(3) . . ?
C11 C6 C5 114.8(3) . . ?
C6 C7 C9 121.5(3) . . ?
C6 C7 C8 121.5(3) . . ?
C9 C7 C8 116.5(3) . . ?
C7 C8 C12 112.3(3) . . ?
C7 C8 C2 109.2(3) . . ?
C12 C8 C2 114.3(3) . . ?
C7 C8 H8 106.9 . . ?
C12 C8 H8 106.9 . . ?
C2 C8 H8 106.9 . . ?
C10 C9 C7 128.9(3) . . ?
C10 C9 H9 115.5 . . ?
C7 C9 H9 115.5 . . ?
C9 C10 C18 123.7(3) . . ?
C9 C10 C24 119.0(3) . . ?
C18 C10 C24 117.3(3) . . ?
C6 C11 H11A 109.5 . . ?
C6 C11 H11B 109.5 . . ?
H11A C11 H11B 109.5 . . ?
C6 C11 H11C 109.5 . . ?
H11A C11 H11C 109.5 . . ?
H11B C11 H11C 109.5 . . ?
C17 C12 C13 117.1(4) . . ?
C17 C12 C8 123.7(3) . . ?
C13 C12 C8 119.2(3) . . ?
C14 C13 C12 121.0(4) . . ?
C14 C13 H13 119.5 . . ?
C12 C13 H13 119.5 . . ?
C15 C14 C13 121.1(4) . . ?
C15 C14 H14 119.5 . . ?
C13 C14 H14 119.5 . . ?
C14 C15 C16 119.6(4) . . ?
C14 C15 H15 120.2 . . ?
C16 C15 H15 120.2 . . ?
C17 C16 C15 118.8(4) . . ?
C17 C16 H16 120.6 . . ?
C15 C16 H16 120.6 . . ?
C16 C17 C12 122.4(4) . . ?
C16 C17 H17 118.8 . . ?
C12 C17 H17 118.8 . . ?
C19 C18 C23 118.4(3) . . ?
C19 C18 C10 120.1(3) . . ?
C23 C18 C10 121.5(3) . . ?
C18 C19 C20 120.5(4) . . ?
C18 C19 H19 119.7 . . ?
C20 C19 H19 119.7 . . ?
C21 C20 C19 120.6(4) . . ?
C21 C20 H20 119.7 . . ?
C19 C20 H20 119.7 . . ?
C20 C21 C22 119.7(4) . . ?
C20 C21 H21 120.1 . . ?
C22 C21 H21 120.1 . . ?
C21 C22 C23 119.9(4) . . ?
C21 C22 H22 120.0 . . ?
C23 C22 H22 120.0 . . ?
C18 C23 C22 120.8(4) . . ?
C18 C23 H23 119.6 . . ?
C22 C23 H23 119.6 . . ?
C29 C24 C25 118.2(4) . . ?
C29 C24 C10 120.9(3) . . ?
C25 C24 C10 120.8(4) . . ?
C26 C25 C24 120.7(4) . . ?
C26 C25 H25 119.7 . . ?
C24 C25 H25 119.7 . . ?
C27 C26 C25 120.7(5) . . ?
C27 C26 H26 119.7 . . ?
C25 C26 H26 119.7 . . ?
C28 C27 C26 119.7(4) . . ?
C28 C27 H27 120.1 . . ?
C26 C27 H27 120.1 . . ?
C27 C28 C29 120.2(5) . . ?
C27 C28 H28 119.9 . . ?
C29 C28 H28 119.9 . . ?
C24 C29 C28 120.5(4) . . ?
C24 C29 H29 119.8 . . ?
C28 C29 H29 119.8 . . ?
O5 C33 C34 152.7(12) . . ?
O5 C33 O4 75.5(9) . . ?
C34 C33 O4 125.7(12) . . ?
C36 C35 O4 89.5(9) . . ?

loop_
_geom_bond_atom_site_label_1
_geom_bond_atom_site_label_2
_geom_bond_distance
_geom_bond_site_symmetry_2
_geom_bond_publ_flag
O1 C1 1.382(5) . ?
O1 C4 1.393(5) . ?
O2 C1 1.179(5) . ?
O3 C4 1.188(5) . ?
O4 C33 1.443(14) . ?
O4 C35 1.530(14) . ?
O5 C33 1.175(13) . ?
C1 C2 1.502(5) . ?
C2 C3 1.519(5) . ?
C2 C8 1.549(5) . ?
C2 H2 0.9800 . ?
C3 C4 1.499(5) . ?
C3 C5 1.517(6) . ?
C3 H3 0.9800 . ?
C5 C6 1.503(5) . ?
C5 H5A 0.9700 . ?
C5 H5B 0.9700 . ?
C6 C7 1.342(5) . ?
C6 C11 1.496(6) . ?
C7 C9 1.480(5) . ?
C7 C8 1.511(5) . ?
C8 C12 1.528(5) . ?
C8 H8 0.9800 . ?
C9 C10 1.341(5) . ?
C9 H9 0.9300 . ?
C10 C18 1.483(5) . ?
C10 C24 1.483(5) . ?
C11 H11A 0.9600 . ?
C11 H11B 0.9600 . ?
C11 H11C 0.9600 . ?
C12 C17 1.381(5) . ?
C12 C13 1.382(5) . ?
C13 C14 1.380(6) . ?
C13 H13 0.9300 . ?
C14 C15 1.343(7) . ?
C14 H14 0.9300 . ?
C15 C16 1.399(7) . ?
C15 H15 0.9300 . ?
C16 C17 1.369(6) . ?
C16 H16 0.9300 . ?
C17 H17 0.9300 . ?
C18 C19 1.384(5) . ?
C18 C23 1.385(5) . ?
C19 C20 1.386(5) . ?
C19 H19 0.9300 . ?
C20 C21 1.364(6) . ?
C20 H20 0.9300 . ?
C21 C22 1.378(6) . ?
C21 H21 0.9300 . ?
C22 C23 1.389(6) . ?
C22 H22 0.9300 . ?
C23 H23 0.9300 . ?
C24 C29 1.379(6) . ?
C24 C25 1.394(6) . ?
C25 C26 1.375(6) . ?
C25 H25 0.9300 . ?
C26 C27 1.369(8) . ?
C26 H26 0.9300 . ?
C27 C28 1.366(8) . ?
C27 H27 0.9300 . ?
C28 C29 1.400(6) . ?
C28 H28 0.9300 . ?
C29 H29 0.9300 . ?
C33 C34 1.288(12) . ?
C35 C36 1.223(10) . ?

loop_
_geom_torsion_atom_site_label_1
_geom_torsion_atom_site_label_2
_geom_torsion_atom_site_label_3
_geom_torsion_atom_site_label_4
_geom_torsion
_geom_torsion_site_symmetry_1
_geom_torsion_site_symmetry_2
_geom_torsion_site_symmetry_3
_geom_torsion_site_symmetry_4
_geom_torsion_publ_flag
C4 O1 C1 O2 173.8(4) . . . . ?
C4 O1 C1 C2 -7.1(4) . . . . ?
O2 C1 C2 C3 -160.1(4) . . . . ?
O1 C1 C2 C3 20.8(4) . . . . ?
O2 C1 C2 C8 78.9(5) . . . . ?
O1 C1 C2 C8 -100.1(3) . . . . ?
C1 C2 C3 C4 -25.3(4) . . . . ?
C8 C2 C3 C4 94.3(3) . . . . ?
C1 C2 C3 C5 -154.9(3) . . . . ?
C8 C2 C3 C5 -35.3(4) . . . . ?
C1 O1 C4 O3 171.8(4) . . . . ?
C1 O1 C4 C3 -10.3(4) . . . . ?
C5 C3 C4 O3 -30.2(6) . . . . ?
C2 C3 C4 O3 -159.7(4) . . . . ?
C5 C3 C4 O1 152.3(3) . . . . ?
C2 C3 C4 O1 22.7(4) . . . . ?
C4 C3 C5 C6 -122.6(4) . . . . ?
C2 C3 C5 C6 -0.2(5) . . . . ?
C3 C5 C6 C7 19.4(5) . . . . ?
C3 C5 C6 C11 -161.3(4) . . . . ?
C11 C6 C7 C9 -7.6(6) . . . . ?
C5 C6 C7 C9 171.6(3) . . . . ?
C11 C6 C7 C8 -179.0(4) . . . . ?
C5 C6 C7 C8 0.2(5) . . . . ?
C6 C7 C8 C12 91.7(4) . . . . ?
C9 C7 C8 C12 -80.0(4) . . . . ?
C6 C7 C8 C2 -36.1(4) . . . . ?
C9 C7 C8 C2 152.1(3) . . . . ?
C1 C2 C8 C7 166.9(3) . . . . ?
C3 C2 C8 C7 52.1(4) . . . . ?
C1 C2 C8 C12 40.2(4) . . . . ?
C3 C2 C8 C12 -74.6(4) . . . . ?
C6 C7 C9 C10 139.4(4) . . . . ?
C8 C7 C9 C10 -48.8(5) . . . . ?
C7 C9 C10 C18 -7.0(6) . . . . ?
C7 C9 C10 C24 173.8(4) . . . . ?
C7 C8 C12 C17 -38.8(5) . . . . ?
C2 C8 C12 C17 86.3(4) . . . . ?
C7 C8 C12 C13 140.3(3) . . . . ?
C2 C8 C12 C13 -94.6(4) . . . . ?
C17 C12 C13 C14 -0.8(6) . . . . ?
C8 C12 C13 C14 -179.9(4) . . . . ?
C12 C13 C14 C15 0.2(7) . . . . ?
C13 C14 C15 C16 0.6(7) . . . . ?
C14 C15 C16 C17 -0.8(7) . . . . ?
C15 C16 C17 C12 0.3(7) . . . . ?
C13 C12 C17 C16 0.5(6) . . . . ?
C8 C12 C17 C16 179.6(4) . . . . ?
C9 C10 C18 C19 137.3(4) . . . . ?
C24 C10 C18 C19 -43.5(5) . . . . ?
C9 C10 C18 C23 -41.9(5) . . . . ?
C24 C10 C18 C23 137.3(4) . . . . ?
C23 C18 C19 C20 1.8(6) . . . . ?
C10 C18 C19 C20 -177.5(4) . . . . ?
C18 C19 C20 C21 0.1(7) . . . . ?
C19 C20 C21 C22 -1.8(7) . . . . ?
C20 C21 C22 C23 1.6(7) . . . . ?
C19 C18 C23 C22 -2.0(6) . . . . ?
C10 C18 C23 C22 177.2(3) . . . . ?
C21 C22 C23 C18 0.4(6) . . . . ?
C9 C10 C24 C29 -45.0(5) . . . . ?
C18 C10 C24 C29 135.7(4) . . . . ?
C9 C10 C24 C25 132.6(4) . . . . ?
C18 C10 C24 C25 -46.7(5) . . . . ?
C29 C24 C25 C26 1.5(6) . . . . ?
C10 C24 C25 C26 -176.2(4) . . . . ?
C24 C25 C26 C27 -0.9(8) . . . . ?
C25 C26 C27 C28 -1.1(8) . . . . ?
C26 C27 C28 C29 2.5(8) . . . . ?
C25 C24 C29 C28 -0.1(6) . . . . ?
C10 C24 C29 C28 177.6(4) . . . . ?
C27 C28 C29 C24 -1.9(7) . . . . ?
C35 O4 C33 O5 65.2(9) . . . . ?
C35 O4 C33 C34 -134.0(10) . . . . ?
C33 O4 C35 C36 -175.5(11) . . . . ?
